data_2001490
loop_
_publ_author_name
'Gervasio, G.'
'Rossetti, R.'

_publ_section_title
;Structure of
 \m~6~-carbido-undecacarbonyldi(\m~3~-sulfido)(triphenylphosphine)-<i>triprismo</i>-hexacobalt
;
_journal_issue 7
_journal_name_full 'Acta Crystallographica Section C'
_journal_page_first 1262
_journal_page_last 1264
_journal_paper_doi 10.1107/S0108270193002239
_journal_volume 49
_journal_year 1993
_chemical_formula_moiety 'C30 H15 Co6 O11 P1 S2'
_chemical_formula_sum 'C30 H15 Co6 O11 P S2'
_chemical_formula_weight 1000.14
_space_group_IT_number 14
_space_group_name_Hall '-P 2yn'
_space_group_name_H-M_alt 'P 1 21/n 1'
_symmetry_cell_setting monoclinic
_symmetry_space_group_name_Hall '-P 2yn'
_symmetry_space_group_name_H-M 'P 1 21/n 1'
_cell_angle_alpha 90.
_cell_angle_beta 98.00(10)
_cell_angle_gamma 90.
_cell_formula_units_Z 4
_cell_length_a 8.9522(10)
_cell_length_b 15.356(2)
_cell_length_c 26.317(3)
_cell_volume 3582.6(11)
_diffrn_radiation_type Mo
_diffrn_radiation_wavelength 0.71073
_exptl_absorpt_coefficient_mu 2.930
_exptl_crystal_density_diffrn 1.854
_exptl_crystal_F_000 1968
_cod_data_source_file na1030.cif
_cod_data_source_block na1030_structure_1_of_1
_cod_original_cell_volume 3582.7(7)
_cod_original_formula_sum 'C30 H15 Co6 O11 P1 S2'
_cod_database_code 2001490

loop_
_space_group_symop_id
_space_group_symop_operation_xyz
1 x,y,z
2 -x+1/2,y+1/2,-z+1/2
3 -x,-y,-z
4 x+1/2,-y+1/2,z+1/2

loop_
_atom_site_label
_atom_site_fract_x
_atom_site_fract_y
_atom_site_fract_z
_atom_site_U_iso_or_equiv
Co(1) .1044(3) .2990(2) .05650(10) .0410(10)
Co(2) .1958(3) .1488(2) .06070(10) .0430(10)
Co(3) .2518(3) .2402(2) .13820(10) .0310(10)
Co(4) .3636(3) .3541(2) .02800(10) .0460(10)
Co(5) .4491(3) .2031(2) .02810(10) .0480(10)
Co(6) .5117(3) .2925(2) .10390(10) .0370(10)
S(1) .0220(6) .1996(4) .1059(2) .050(2)
S(2) .6045(6) .3167(4) .0319(2) .054(2)
P .2336(5) .3264(4) .2083(2) .033(2)
C(0) .312(2) .2584(15) .0717(7) .042(7)
C(11) -.007(3) .2907(16) -.0085(10) .060(10)
O(11) -.066(3) .2905(15) -.0492(8) .110(10)
C(12) .021(3) .402(2) .0689(9) .070(11)
O(12) -.040(2) .4657(15) .0700(8) .114(10)
C(21) .100(3) .1071(16) .0000(9) .064(10)
O(21) .037(3) .0818(13) -.0360(8) .104(10)
C(22) .263(3) .045(2) .0839(10) .067(11)
O(22) .308(3) -.0260(12) .0961(9) .115(11)
C(31) .327(2) .1502(16) .1762(8) .043(8)
O(31) .378(2) .0890(12) .1969(7) .077(8)
C(41) .293(3) .370(2) -.0396(10) .074(12)
O(41) .263(3) .3782(18) -.0816(8) .137(13)
C(42) .338(3) .4632(19) .0467(10) .063(10)
O(42) .327(3) .5360(14) .0595(8) .100(10)
C(51) .571(4) .108(2) .0432(12) .089(14)
O(51) .642(3) .0479(15) .0559(12) .144(14)
C(52) .384(3) .174(2) -.0383(12) .089(13)
O(52) .352(3) .1619(17) -.0796(8) .126(12)
C(61) .627(2) .2199(15) .1448(8) .046(8)
O(61) .704(2) .1673(13) .1690(8) .083(8)
C(62) .551(2) .3929(19) .1387(11) .062(10)
O(62) .573(2) .4646(12) .1568(7) .078(8)
C(1) .1455(14) .2670(9) .2579(4) .029(4)
C(2) .1738 .2962 .3085 .054(6)
C(3) .0515 .1955 .2455 .041(5)
C(4) -.0143 .1531 .2837 .057(6)
C(5) .0140 .1823 .3343 .057(6)
C(6) .1080 .2539 .3467 .061(6)
C(1') .1222(12) .4261(10) .1980(6) .040(5)
C(2') .1830 .4965 .1743 .050(6)
C(3') .1026 .5744 .1670 .071(7)
C(4') -.0384 .5819 .1834 .068(7)
C(5') -.0991 .5115 .2071 .059(6)
C(6') -.0188 .4336 .2144 .058(6)
C(1") .4131(13) .3639(8) .2465(5) .032(5)
C(2") .4227 .4451 .2703 .053(6)
C(3") .5539 .4689 .3023 .051(6)
C(4") .6754 .4113 .3104 .057(6)
C(5") .6658 .3300 .2865 .058(6)
C(6") .5347 .3063 .2544 .034(5)
H(1) .0320 .1754 .2106 ?
H(2) -.0790 .1039 .2752 ?
H(3) -.0313 .1532 .3606 ?
H(4) .1275 .2740 .3816 ?
H(5) .2385 .3455 .3170 ?
H(6) .2800 .4913 .1630 ?
H(7) .1444 .6228 .1507 ?
H(8) -.0937 .6335 .1784 ?
H(9) -.1962 .5167 .2184 ?
H(10) -.0606 .3852 .2307 ?
H(11) .3391 .4848 .2647 ?
H(12) .5605 .5248 .3187 ?
H(13) .7657 .4276 .3324 ?
H(14) .7495 .2904 .2920 ?
H(15) .5281 .2504 .2380 ?

loop_
_geom_angle_atom_site_label_1
_geom_angle_atom_site_label_2
_geom_angle_atom_site_label_3
_geom_angle
Co(2) Co(1) Co(3) 59.60(10)
Co(3) Co(1) Co(4) 88.90(10)
Co(3) Co(1) S(1) 55.1(2)
Co(2) Co(1) C(11) 96.3(7)
Co(4) Co(1) C(11) 98.0(8)
Co(2) Co(1) C(12) 165.2(8)
Co(4) Co(1) C(12) 99.8(8)
C(11) Co(1) C(12) 92.4(10)
Co(1) Co(2) Co(5) 89.10(10)
Co(1) Co(2) S(1) 55.9(2)
Co(5) Co(2) S(1) 138.6(2)
Co(3) Co(2) C(21) 160.3(8)
S(1) Co(2) C(21) 108.2(9)
Co(3) Co(2) C(22) 101.8(8)
S(1) Co(2) C(22) 111.0(9)
Co(1) Co(3) Co(2) 58.60(10)
Co(2) Co(3) Co(6) 88.80(10)
Co(2) Co(3) S(1) 56.6(2)
Co(1) Co(3) P 113.0(2)
Co(6) Co(3) P 104.8(2)
Co(1) Co(3) C(31) 150.0(7)
Co(6) Co(3) C(31) 98.0(7)
P Co(3) C(31) 93.5(7)
Co(1) Co(4) Co(5) 89.00(10)
Co(5) Co(4) Co(6) 59.60(10)
Co(5) Co(4) S(2) 56.8(2)
Co(1) Co(4) C(41) 96.9(8)
Co(6) Co(4) C(41) 158.9(9)
C(0) Co(4) C(41) 126.7(11)
Co(5) Co(4) C(42) 161.9(8)
S(2) Co(4) C(42) 113.1(8)
Co(2) Co(1) Co(4) 90.80(10)
Co(2) Co(1) S(1) 57.0(2)
Co(4) Co(1) S(1) 139.6(2)
Co(3) Co(1) C(11) 155.1(8)
S(1) Co(1) C(11) 108.3(8)
Co(3) Co(1) C(12) 110.0(7)
S(1) Co(1) C(12) 108.8(9)
Co(1) Co(2) Co(3) 61.90(10)
Co(3) Co(2) Co(5) 90.20(10)
Co(3) Co(2) S(1) 55.7(2)
Co(1) Co(2) C(21) 100.3(8)
Co(5) Co(2) C(21) 98.4(9)
Co(1) Co(2) C(22) 162.7(9)
Co(5) Co(2) C(22) 97.3(9)
C(21) Co(2) C(22) 94.7(11)
Co(1) Co(3) Co(6) 88.90(10)
Co(1) Co(3) S(1) 54.8(2)
Co(6) Co(3) S(1) 138.4(2)
Co(2) Co(3) P 164.4(2)
S(1) Co(3) P 107.9(2)
Co(2) Co(3) C(31) 92.3(7)
S(1) Co(3) C(31) 104.9(7)
C(0) Co(3) C(31) 119.4(10)
Co(1) Co(4) Co(6) 92.30(10)
Co(1) Co(4) S(2) 141.3(2)
Co(6) Co(4) S(2) 56.3(2)
Co(5) Co(4) C(41) 101.4(10)
S(2) Co(4) C(41) 106.6(8)
Co(1) Co(4) C(42) 94.1(8)
Co(6) Co(4) C(42) 102.5(8)
C(41) Co(4) C(42) 95.9(13)
Co(2) Co(5) Co(4) 91.00(10)
Co(4) Co(5) Co(6) 60.00(10)
Co(4) Co(5) S(2) 56.6(2)
Co(2) Co(5) C(51) 100.8(11)
Co(6) Co(5) C(51) 102.1(10)
Co(2) Co(5) C(52) 93.3(10)
Co(6) Co(5) C(52) 159.7(11)
C(51) Co(5) C(52) 96.5(14)
Co(3) Co(6) Co(5) 89.80(10)
Co(3) Co(6) S(2) 140.8(2)
Co(5) Co(6) S(2) 57.3(2)
Co(4) Co(6) C(61) 161.2(7)
S(2) Co(6) C(61) 111.6(8)
Co(3) Co(6) C(62) 101.5(8)
Co(5) Co(6) C(62) 155.4(9)
C(0) Co(6) C(62) 123.8(10)
Co(1) S(1) Co(2) 67.1(2)
Co(2) S(1) Co(3) 67.8(2)
Co(4) S(2) Co(6) 66.7(2)
Co(3) P C(1) 111.5(5)
C(1) P C(1') 103.9(6)
C(1) P C(1") 101.1(6)
Co(1) C(11) O(11) 174.(2)
Co(2) C(21) O(21) 178.(3)
Co(3) C(31) O(31) 174.(2)
Co(4) C(42) O(42) 178.(2)
Co(5) C(52) O(52) 174.(3)
Co(6) C(62) O(62) 173.(2)
Co(2) Co(5) Co(6) 91.30(10)
Co(2) Co(5) S(2) 141.7(2)
Co(6) Co(5) S(2) 56.4(2)
Co(4) Co(5) C(51) 159.0(10)
S(2) Co(5) C(51) 105.4(11)
Co(4) Co(5) C(52) 100.1(11)
S(2) Co(5) C(52) 110.7(11)
Co(3) Co(6) Co(4) 89.70(10)
Co(4) Co(6) Co(5) 60.40(10)
Co(4) Co(6) S(2) 57.0(2)
Co(3) Co(6) C(61) 93.8(7)
Co(5) Co(6) C(61) 101.1(7)
C(0) Co(6) C(61) 121.3(10)
Co(4) Co(6) C(62) 97.4(8)
S(2) Co(6) C(62) 102.8(9)
C(61) Co(6) C(62) 100.0(11)
Co(1) S(1) Co(3) 70.1(2)
Co(4) S(2) Co(5) 66.6(2)
Co(5) S(2) Co(6) 66.3(2)
Co(3) P C(1') 117.5(5)
Co(3) P C(1") 117.3(5)
C(1') P C(1") 103.5(6)
Co(1) C(12) O(12) 171.(2)
Co(2) C(22) O(22) 176.(2)
Co(4) C(41) O(41) 173.(2)
Co(5) C(51) O(51) 175.(3)
Co(6) C(61) O(61) 175.(2)

loop_
_geom_bond_atom_site_label_1
_geom_bond_atom_site_label_2
_geom_bond_distance
Co(1) Co(2) 2.445(4)
Co(1) Co(4) 2.674(4)
Co(1) C(0) 1.950(18)
Co(1) C(12) 1.81(3)
Co(2) Co(5) 2.667(4)
Co(2) C(0) 1.98(2)
Co(2) C(22) 1.78(3)
Co(3) S(1) 2.204(6)
Co(3) C(0) 1.92(2)
Co(4) Co(5) 2.441(4)
Co(4) S(2) 2.220(6)
Co(4) C(41) 1.82(3)
Co(5) Co(6) 2.422(4)
Co(5) C(0) 1.98(2)
Co(5) C(52) 1.82(3)
Co(6) C(0) 1.938(18)
Co(6) C(62) 1.80(3)
P C(1') 1.827(15)
C(11) O(11) 1.13(3)
C(21) O(21) 1.10(3)
C(31) O(31) 1.15(3)
C(42) O(42) 1.18(4)
C(52) O(52) 1.10(4)
C(62) O(62) 1.21(3)
Co(1) Co(3) 2.528(4)
Co(1) S(1) 2.197(7)
Co(1) C(11) 1.86(2)
Co(2) Co(3) 2.470(4)
Co(2) S(1) 2.227(7)
Co(2) C(21) 1.82(2)
Co(3) Co(6) 2.731(4)
Co(3) P 2.294(6)
Co(3) C(31) 1.78(2)
Co(4) Co(6) 2.431(4)
Co(4) C(0) 1.96(2)
Co(4) C(42) 1.77(3)
Co(5) S(2) 2.225(7)
Co(5) C(51) 1.84(3)
Co(6) S(2) 2.203(7)
Co(6) C(61) 1.78(2)
P C(1) 1.855(13)
P C(1") 1.862(12)
C(12) O(12) 1.12(4)
C(22) O(22) 1.19(4)
C(41) O(41) 1.11(3)
C(51) O(51) 1.14(4)
C(61) O(61) 1.19(3)
